data_7233534
loop_
_publ_author_name
'Dash, Sibananda G.'
'Thakur, Tejender S.'

_publ_section_title
;
 Cation&#x2219;&#x2219;&#x2219;Cation Hydrogen Bonds in Synephrine Salts:
 A Typical Interaction in an Unusual Environment.
;
_journal_name_full 'Physical Chemistry Chemical Physics'
_journal_paper_doi 10.1039/C9CP03164B
_journal_year 2019
_chemical_formula_moiety 'C9 H14 N O2, 0.5(C4 H2 O4)'
_chemical_formula_sum 'C11 H15 N O4'
_chemical_formula_weight 225.24
_chemical_name_common '(+/-)-Synephrine Fumaric Acid (1:0.5) Salt'
_chemical_name_systematic '(+/-)-Synephrine Fumaric Acid (1:0.5) Salt'
_space_group_crystal_system monoclinic
_space_group_IT_number 14
_space_group_name_Hall '-P 2ybc'
_space_group_name_H-M_alt 'P 1 21/c 1'
_symmetry_space_group_name_Hall '-P 2ybc'
_symmetry_space_group_name_H-M 'P 1 21/c 1'
_atom_sites_solution_hydrogens mixed
_audit_creation_method SHELXL-2016/6
_audit_update_record
;
2017-03-01 deposited with the CCDC.    2019-08-27 downloaded from the CCDC.
;
_cell_angle_alpha 90
_cell_angle_beta 107.412(17)
_cell_angle_gamma 90
_cell_formula_units_Z 4
_cell_length_a 13.045(2)
_cell_length_b 5.6577(8)
_cell_length_c 16.169(3)
_cell_measurement_reflns_used 2133
_cell_measurement_temperature 100(2)
_cell_measurement_theta_max 28.6380
_cell_measurement_theta_min 3.2360
_cell_volume 1138.7(3)
_computing_cell_refinement 'CrysAlisPro 1.171.38.43 (Rigaku OD, 2015)'
_computing_data_collection
;
CrystalClear-SM Expert 2.1 b28 (Rigaku, 2013)
;
_computing_data_reduction 'CrysAlisPro 1.171.38.43 (Rigaku OD, 2015)'
_computing_structure_refinement 'SHELXL-2016/6 (Sheldrick, 2016)'
_computing_structure_solution 'SHELXL-2016/6 (Sheldrick, 2016)'
_diffrn_ambient_temperature 100(2)
_diffrn_detector CCD
_diffrn_detector_area_resol_mean 28.5714
_diffrn_measured_fraction_theta_full 0.999
_diffrn_measured_fraction_theta_max 0.915
_diffrn_measurement_details
;
scan:
    Number of images: 200
               Slice: -30.0000 - 70.0000
         Image width: 0.5000
            Exp time: 10.0000
       Rotation axis: Omega
               Omega: 0.0000
               Kappa: 60.0000
                 Phi: 0.0000
                 XTD: 44.6531
              2theta: -19.6489
scan:
    Number of images: 200
               Slice: -30.0000 - 70.0000
         Image width: 0.5000
            Exp time: 10.0000
       Rotation axis: Omega
               Omega: 0.0000
               Kappa: 60.0000
                 Phi: 90.0000
                 XTD: 44.6531
              2theta: -19.6489
scan:
    Number of images: 200
               Slice: -110.0000 - -10.0000
         Image width: 0.5000
            Exp time: 10.0000
       Rotation axis: Omega
               Omega: 0.0000
               Kappa: -60.0000
                 Phi: 180.0000
                 XTD: 44.6531
              2theta: -19.6489
scan:
    Number of images: 200
               Slice: -110.0000 - -10.0000
         Image width: 0.5000
            Exp time: 10.0000
       Rotation axis: Omega
               Omega: 0.0000
               Kappa: -60.0000
                 Phi: 270.0000
                 XTD: 44.6531
              2theta: -19.6489

;
_diffrn_measurement_device
;
AFC12 (Right): Kappa 3 circle
;
_diffrn_measurement_device_type
;
Rigaku Saturn724+ (4x4 bin mode)
;
_diffrn_measurement_method 'profile data from \w-scans'
_diffrn_measurement_specimen_support Loop
_diffrn_orient_matrix_type XPlain
_diffrn_orient_matrix_UB_11 0.018458
_diffrn_orient_matrix_UB_12 0.078145
_diffrn_orient_matrix_UB_13 -0.003504
_diffrn_orient_matrix_UB_21 -0.066555
_diffrn_orient_matrix_UB_22 0.022976
_diffrn_orient_matrix_UB_23 0.161832
_diffrn_orient_matrix_UB_31 0.059878
_diffrn_orient_matrix_UB_32 0.006831
_diffrn_orient_matrix_UB_33 0.023656
_diffrn_radiation_monochromator Confocal
_diffrn_radiation_type MoK\a
_diffrn_radiation_wavelength 0.71073
_diffrn_reflns_av_R_equivalents 0.0846
_diffrn_reflns_av_unetI/netI 0.1084
_diffrn_reflns_Laue_measured_fraction_full 0.999
_diffrn_reflns_Laue_measured_fraction_max 0.915
_diffrn_reflns_limit_h_max 14
_diffrn_reflns_limit_h_min -18
_diffrn_reflns_limit_k_max 8
_diffrn_reflns_limit_k_min -7
_diffrn_reflns_limit_l_max 20
_diffrn_reflns_limit_l_min -22
_diffrn_reflns_number 11372
_diffrn_reflns_point_group_measured_fraction_full 0.999
_diffrn_reflns_point_group_measured_fraction_max 0.915
_diffrn_reflns_theta_full 25.242
_diffrn_reflns_theta_max 31.329
_diffrn_reflns_theta_min 3.273
_diffrn_reflns_transf_matrix_11 0.018458
_diffrn_reflns_transf_matrix_12 0.078145
_diffrn_reflns_transf_matrix_13 -0.003504
_diffrn_reflns_transf_matrix_21 -0.066555
_diffrn_reflns_transf_matrix_22 0.022976
_diffrn_reflns_transf_matrix_23 0.161832
_diffrn_reflns_transf_matrix_31 0.059878
_diffrn_reflns_transf_matrix_32 0.006831
_diffrn_reflns_transf_matrix_33 0.023656
_diffrn_source MicroMax003_Mo
_exptl_absorpt_coefficient_mu 0.100
_exptl_absorpt_correction_T_max 1.00000
_exptl_absorpt_correction_T_min 0.84082
_exptl_absorpt_correction_type multi-scan
_exptl_absorpt_process_details
;
CrysAlisPro 1.171.38.43 (Rigaku Oxford Diffraction, 2015)
Empirical absorption correction using spherical harmonics,
 implemented in SCALE3 ABSPACK scaling algorithm.
;
_exptl_crystal_colour Colorless
_exptl_crystal_density_diffrn 1.314
_exptl_crystal_description Platelet
_exptl_crystal_F_000 480
_exptl_crystal_recrystallization_method 'Re-crystallisation from solvent: Methnol'
_exptl_crystal_size_max 0.260
_exptl_crystal_size_mid 0.120
_exptl_crystal_size_min 0.020
_refine_diff_density_max 0.448
_refine_diff_density_min -0.270
_refine_diff_density_rms 0.068
_refine_ls_extinction_method none
_refine_ls_goodness_of_fit_ref 1.073
_refine_ls_hydrogen_treatment mixed
_refine_ls_matrix_type full
_refine_ls_number_parameters 162
_refine_ls_number_reflns 3423
_refine_ls_number_restraints 0
_refine_ls_restrained_S_all 1.073
_refine_ls_R_factor_all 0.1560
_refine_ls_R_factor_gt 0.0874
_refine_ls_shift/su_max 0.000
_refine_ls_shift/su_mean 0.000
_refine_ls_structure_factor_coef Fsqd
_refine_ls_weighting_details 'w=1/[\s^2^(Fo^2^)+(0.0507P)^2^+0.5773P] where P=(Fo^2^+2Fc^2^)/3'
_refine_ls_weighting_scheme calc
_refine_ls_wR_factor_gt 0.1534
_refine_ls_wR_factor_ref 0.1897
_reflns_Friedel_coverage 0.000
_reflns_number_gt 1954
_reflns_number_total 3423
_reflns_threshold_expression 'I > 2\s(I)'
_cod_data_source_file c9cp03164b2.cif
_cod_data_source_block 1c
_cod_original_cell_volume 1138.6(3)
_cod_database_code 7233534
_shelx_shelxl_version_number 2016/6
_shelx_space_group_comment
;
The symmetry employed for this shelxl refinement is uniquely defined
by the following loop, which should always be used as a source of
symmetry information in preference to the above space-group names.
They are only intended as comments.
;
_shelx_estimated_absorpt_t_min 0.974
_shelx_estimated_absorpt_t_max 0.998

loop_
_space_group_symop_operation_xyz
'x, y, z'
'-x, y+1/2, -z+1/2'
'-x, -y, -z'
'x, -y-1/2, z-1/2'

loop_
_atom_site_label
_atom_site_type_symbol
_atom_site_fract_x
_atom_site_fract_y
_atom_site_fract_z
_atom_site_U_iso_or_equiv
_atom_site_adp_type
_atom_site_occupancy
_atom_site_site_symmetry_order
_atom_site_calc_flag
_atom_site_refinement_flags_posn
_atom_site_refinement_flags_adp
C1 C 0.8846(2) 0.0744(5) 0.85619(16) 0.0237(6) Uani 1 1 d . .
C2 C 0.9326(2) -0.1095(5) 0.82478(17) 0.0284(6) Uani 1 1 d . .
H2 H 0.888753 -0.221264 0.786210 0.034 Uiso 1 1 calc R U
C3 C 1.0434(2) -0.1336(6) 0.84852(19) 0.0319(7) Uani 1 1 d . .
H3 H 1.074735 -0.263306 0.827575 0.038 Uiso 1 1 calc R U
C4 C 1.1084(2) 0.0317(5) 0.90285(17) 0.0268(6) Uani 1 1 d . .
C5 C 1.0615(2) 0.2188(5) 0.93288(18) 0.0321(7) Uani 1 1 d . .
H5 H 1.105434 0.334805 0.969188 0.039 Uiso 1 1 calc R U
C6 C 0.9509(2) 0.2378(5) 0.91029(18) 0.0314(7) Uani 1 1 d . .
H6 H 0.919754 0.365670 0.932357 0.038 Uiso 1 1 calc R U
C7 C 0.7641(2) 0.1101(5) 0.82936(17) 0.0256(6) Uani 1 1 d . .
H7 H 0.744483 0.180677 0.879287 0.031 Uiso 1 1 calc R U
C8 C 0.7312(2) 0.2805(5) 0.75406(16) 0.0247(6) Uani 1 1 d . .
H8A H 0.770388 0.431481 0.770542 0.030 Uiso 1 1 calc R U
H8B H 0.750562 0.213970 0.704106 0.030 Uiso 1 1 calc R U
C9 C 0.5769(2) 0.5017(5) 0.65825(17) 0.0283(6) Uani 1 1 d . .
H9A H 0.608891 0.655864 0.678625 0.042 Uiso 1 1 calc R U
H9B H 0.498458 0.514213 0.641365 0.042 Uiso 1 1 calc R U
H9C H 0.599169 0.451760 0.608163 0.042 Uiso 1 1 calc R U
C10 C 0.5965(2) 0.5734(5) 0.93234(17) 0.0216(6) Uani 1 1 d . .
C11 C 0.55031(19) 0.5334(5) 1.00560(17) 0.0220(6) Uani 1 1 d . .
H11 H 0.595530 0.557182 1.063110 0.026 Uiso 1 1 calc R U
N3 N 0.61374(17) 0.3252(4) 0.72878(15) 0.0227(5) Uani 1 1 d . .
O1 O 1.21703(16) 0.0023(4) 0.92499(14) 0.0379(6) Uani 1 1 d . .
O2 O 0.70385(15) -0.0993(4) 0.80385(13) 0.0316(5) Uani 1 1 d . .
O4 O 0.54269(14) 0.4996(3) 0.85794(11) 0.0231(4) Uani 1 1 d . .
O5 O 0.68503(14) 0.6773(4) 0.94891(11) 0.0296(5) Uani 1 1 d . .
H3A H 0.574(2) 0.192(5) 0.7103(16) 0.018(7) Uiso 1 1 d . .
H3B H 0.595(2) 0.383(6) 0.781(2) 0.045(9) Uiso 1 1 d . .
H1A H 1.252(3) 0.121(7) 0.964(2) 0.071(13) Uiso 1 1 d . .
H2A H 0.700(3) -0.206(7) 0.859(2) 0.073(12) Uiso 1 1 d . .

loop_
_atom_site_aniso_label
_atom_site_aniso_U_11
_atom_site_aniso_U_22
_atom_site_aniso_U_33
_atom_site_aniso_U_23
_atom_site_aniso_U_13
_atom_site_aniso_U_12
C1 0.0218(13) 0.0294(15) 0.0199(14) 0.0068(12) 0.0063(10) 0.0004(11)
C2 0.0273(14) 0.0330(16) 0.0235(15) -0.0045(13) 0.0054(11) -0.0053(12)
C3 0.0300(15) 0.0357(17) 0.0344(17) -0.0079(14) 0.0162(13) -0.0031(13)
C4 0.0187(13) 0.0399(17) 0.0211(14) -0.0020(12) 0.0048(11) -0.0023(11)
C5 0.0262(15) 0.0376(17) 0.0290(15) -0.0130(14) 0.0028(12) -0.0003(12)
C6 0.0279(15) 0.0352(17) 0.0294(15) -0.0120(13) 0.0060(12) 0.0023(12)
C7 0.0255(14) 0.0287(15) 0.0212(14) -0.0016(12) 0.0049(11) -0.0047(11)
C8 0.0195(13) 0.0339(15) 0.0228(14) 0.0009(12) 0.0093(11) -0.0014(11)
C9 0.0296(15) 0.0309(16) 0.0229(15) 0.0010(12) 0.0056(12) 0.0031(12)
C10 0.0192(12) 0.0250(14) 0.0202(13) 0.0017(11) 0.0054(10) 0.0010(10)
C11 0.0243(13) 0.0247(14) 0.0159(13) -0.0021(11) 0.0045(11) -0.0021(11)
N3 0.0216(11) 0.0248(13) 0.0208(12) 0.0017(10) 0.0050(9) -0.0001(9)
O1 0.0213(10) 0.0536(15) 0.0373(13) -0.0158(11) 0.0067(9) -0.0007(10)
O2 0.0295(11) 0.0331(12) 0.0308(12) 0.0019(9) 0.0067(9) -0.0063(9)
O4 0.0230(9) 0.0311(11) 0.0150(9) -0.0016(8) 0.0055(7) -0.0010(8)
O5 0.0229(10) 0.0445(13) 0.0207(10) 0.0005(9) 0.0054(8) -0.0095(9)

loop_
_atom_type_symbol
_atom_type_description
_atom_type_scat_dispersion_real
_atom_type_scat_dispersion_imag
_atom_type_scat_source
C C 0.0033 0.0016 'International Tables Vol C Tables 4.2.6.8 and 6.1.1.4'
H H 0.0000 0.0000 'International Tables Vol C Tables 4.2.6.8 and 6.1.1.4'
N N 0.0061 0.0033 'International Tables Vol C Tables 4.2.6.8 and 6.1.1.4'
O O 0.0106 0.0060 'International Tables Vol C Tables 4.2.6.8 and 6.1.1.4'

loop_
_geom_angle_atom_site_label_1
_geom_angle_atom_site_label_2
_geom_angle_atom_site_label_3
_geom_angle
_geom_angle_site_symmetry_1
C6 C1 C2 117.8(2) .
C6 C1 C7 119.4(2) .
C2 C1 C7 122.7(2) .
C3 C2 C1 121.4(3) .
C3 C2 H2 119.3 .
C1 C2 H2 119.3 .
C4 C3 C2 119.9(3) .
C4 C3 H3 120.1 .
C2 C3 H3 120.1 .
O1 C4 C5 122.4(3) .
O1 C4 C3 118.3(3) .
C5 C4 C3 119.3(3) .
C4 C5 C6 120.2(3) .
C4 C5 H5 119.9 .
C6 C5 H5 119.9 .
C5 C6 C1 121.4(3) .
C5 C6 H6 119.3 .
C1 C6 H6 119.3 .
O2 C7 C8 107.5(2) .
O2 C7 C1 114.2(2) .
C8 C7 C1 109.6(2) .
O2 C7 H7 108.4 .
C8 C7 H7 108.4 .
C1 C7 H7 108.4 .
N3 C8 C7 110.6(2) .
N3 C8 H8A 109.5 .
C7 C8 H8A 109.5 .
N3 C8 H8B 109.5 .
C7 C8 H8B 109.5 .
H8A C8 H8B 108.1 .
N3 C9 H9A 109.5 .
N3 C9 H9B 109.5 .
H9A C9 H9B 109.5 .
N3 C9 H9C 109.5 .
H9A C9 H9C 109.5 .
H9B C9 H9C 109.5 .
O5 C10 O4 124.8(2) .
O5 C10 C11 117.7(2) .
O4 C10 C11 117.5(2) .
C11 C11 C10 123.4(3) 3_667
C11 C11 H11 118.3 3_667
C10 C11 H11 118.3 .
C9 N3 C8 113.3(2) .
C9 N3 H3A 106.4(16) .
C8 N3 H3A 113.0(16) .
C9 N3 H3B 108.8(18) .
C8 N3 H3B 108.6(17) .
H3A N3 H3B 106(2) .
C4 O1 H1A 110(2) .
C7 O2 H2A 112(2) .

loop_
_geom_bond_atom_site_label_1
_geom_bond_atom_site_label_2
_geom_bond_distance
_geom_bond_site_symmetry_2
C1 C6 1.384(4) .
C1 C2 1.387(4) .
C1 C7 1.514(4) .
C2 C3 1.386(4) .
C2 H2 0.9500 .
C3 C4 1.385(4) .
C3 H3 0.9500 .
C4 O1 1.365(3) .
C4 C5 1.381(4) .
C5 C6 1.383(4) .
C5 H5 0.9500 .
C6 H6 0.9500 .
C7 O2 1.413(3) .
C7 C8 1.511(4) .
C7 H7 1.0000 .
C8 N3 1.485(3) .
C8 H8A 0.9900 .
C8 H8B 0.9900 .
C9 N3 1.483(3) .
C9 H9A 0.9800 .
C9 H9B 0.9800 .
C9 H9C 0.9800 .
C10 O5 1.252(3) .
C10 O4 1.268(3) .
C10 C11 1.498(3) .
C11 C11 1.325(5) 3_667
C11 H11 0.9500 .
N3 H3A 0.92(3) .
N3 H3B 1.00(3) .
O1 H1A 0.94(4) .
O2 H2A 1.09(4) .

loop_
_geom_torsion_atom_site_label_1
_geom_torsion_atom_site_label_2
_geom_torsion_atom_site_label_3
_geom_torsion_atom_site_label_4
_geom_torsion
_geom_torsion_site_symmetry_4
C6 C1 C2 C3 1.8(4) .
C7 C1 C2 C3 178.0(3) .
C1 C2 C3 C4 -1.8(4) .
C2 C3 C4 O1 179.9(3) .
C2 C3 C4 C5 0.2(4) .
O1 C4 C5 C6 -178.4(3) .
C3 C4 C5 C6 1.3(4) .
C4 C5 C6 C1 -1.2(4) .
C2 C1 C6 C5 -0.3(4) .
C7 C1 C6 C5 -176.6(3) .
C6 C1 C7 O2 -156.9(2) .
C2 C1 C7 O2 26.9(4) .
C6 C1 C7 C8 82.4(3) .
C2 C1 C7 C8 -93.8(3) .
O2 C7 C8 N3 57.4(3) .
C1 C7 C8 N3 -177.9(2) .
O5 C10 C11 C11 167.0(3) 3_667
O4 C10 C11 C11 -12.8(5) 3_667
C7 C8 N3 C9 176.8(2) .
